data_7101081
loop_
_publ_author_name
'P. Comba'
'Shigemasa Kuwata'
'Gerald Linti'
'Hans Pritzkow'
'Mate Tarnai'
'Hubert Wadepohl'

_publ_section_title
;
Oxidative N-dealkylation in cobalt-bispidine-H2O2 systems
;
_journal_name_full 'Chemical Communications'
_journal_paper_doi 10.1039/b602571d
_journal_year 2006
_chemical_formula_moiety '2( C22 H22 Co N4 O9), P F6, K3, 9.4( H2 O)'
_chemical_formula_sum 'C44 H63 Co2 F6 K3 N8 O27.5 P'
_chemical_formula_weight 1524.16
_space_group_IT_number 2
_symmetry_cell_setting triclinic
_symmetry_space_group_name_Hall '-P 1'
_symmetry_space_group_name_H-M 'P -1'
_cell_angle_alpha 101.279(1)
_cell_angle_beta 111.414(1)
_cell_angle_gamma 107.638(1)
_cell_formula_units_Z 2
_cell_length_a 13.8467(8)
_cell_length_b 14.6159(9)
_cell_length_c 16.919(1)
_cell_measurement_temperature 103(2)
_cell_volume 2851.2(3)
_diffrn_ambient_temperature 103(2)
_exptl_crystal_density_diffrn 1.775
_cod_depositor_comments
;
The following automatic conversions were performed:
'_symmetry_cell_setting' value 'Triclinic' changed to 'triclinic'
according to '/home/saulius/struct/CIF-dictionaries/cif_core.dic'
dictionary named 'cif_core.dic' version 2.4.1 from 2010-06-29.

Automatic conversion script
Id: cif_fix_enum 1527 2010-12-29 10:47:43Z saulius 
;
_cod_original_formula_sum 'C44 H63 Co2 F6 K3 N8 O27.5 P1'
_cod_database_code 7101081

loop_
_symmetry_equiv_pos_as_xyz
'x, y, z'
'-x, -y, -z'

loop_
_atom_site_label
_atom_site_type_symbol
_atom_site_fract_x
_atom_site_fract_y
_atom_site_fract_z
_atom_site_U_iso_or_equiv
_atom_site_adp_type
_atom_site_occupancy
_atom_site_symmetry_multiplicity
_atom_site_calc_flag
_atom_site_refinement_flags
_atom_site_disorder_assembly
_atom_site_disorder_group
Co1 Co 0.73412(3) 0.61427(3) 0.90347(2) 0.01557(8) Uani 1 1 d . . .
Co2 Co 0.72600(3) 0.12253(3) 0.18529(2) 0.01299(7) Uani 1 1 d . . .
K1 K 0.68882(5) 0.07200(5) 0.65370(4) 0.02184(12) Uani 1 1 d . . .
K2 K 0.30783(5) 0.20283(5) 0.52427(4) 0.02785(14) Uani 1 1 d . . .
K3 K 0.09804(6) 0.22670(5) 0.63297(4) 0.02847(14) Uani 1 1 d . . .
O1 O 0.52358(17) 0.28950(15) 0.66106(13) 0.0174(4) Uani 1 1 d . B .
O2 O 0.56055(17) 0.22809(15) 0.78095(14) 0.0196(4) Uani 1 1 d . B .
O3 O 0.32675(17) 0.28643(17) 0.68645(14) 0.0265(4) Uani 1 1 d . B .
O4 O 0.37028(18) 0.30826(17) 0.83137(14) 0.0250(4) Uani 1 1 d . B .
O5 O 0.71431(18) 0.27300(16) 0.67690(14) 0.0243(4) Uani 1 1 d . B .
O6 O 0.8444(2) 0.3125(2) 0.81798(17) 0.0398(6) Uani 1 1 d . B .
O7 O 0.80142(16) -0.02419(14) 0.43909(13) 0.0160(3) Uani 1 1 d . . .
O8 O 0.88025(16) 0.15291(15) 0.49747(12) 0.0171(4) Uani 1 1 d . . .
O9 O 1.08506(16) 0.15439(15) 0.47190(13) 0.0205(4) Uani 1 1 d . . .
O10 O 1.00589(16) -0.01514(15) 0.40463(13) 0.0198(4) Uani 1 1 d . . .
O11 O 0.53939(16) -0.04271(15) 0.37269(13) 0.0195(4) Uani 1 1 d . . .
O12 O 0.66476(16) 0.10526(15) 0.48541(12) 0.0199(4) Uani 1 1 d . . .
O13 O 0.81990(19) 0.71911(16) 1.02009(13) 0.0260(4) Uani 1 1 d . . .
O14 O 0.76884(17) 0.74732(14) 0.89335(13) 0.0203(4) Uani 1 1 d . . .
O15 O 0.8695(3) 0.88336(19) 1.02296(18) 0.0572(9) Uani 1 1 d . . .
O16 O 0.73016(16) 0.22901(14) 0.13462(13) 0.0179(4) Uani 1 1 d . . .
O17 O 0.65279(17) 0.06814(15) 0.05657(12) 0.0183(4) Uani 1 1 d . . .
O18 O 0.65256(18) 0.18147(17) -0.01809(14) 0.0244(4) Uani 1 1 d . . .
O19 O 0.7257(4) 0.1155(3) 0.8461(3) 0.0774(13) Uani 1 1 d . . .
O20 O 0.9255(3) 0.2096(3) 0.7235(3) 0.0816(15) Uani 1 1 d . . .
O21 O 0.53069(19) -0.11938(17) 0.51118(15) 0.0237(4) Uani 1 1 d . . .
O22 O 0.4087(4) 0.2734(4) 0.4238(3) 0.0920(14) Uani 1 1 d . B .
O23 O 0.1881(2) 0.04182(19) 0.35492(19) 0.0319(5) Uani 1 1 d . . .
O24 O 0.1003(4) 0.4238(3) 0.6531(5) 0.131(3) Uani 1 1 d . B .
O25 O 0.1553(2) 0.2432(3) 0.80629(17) 0.0514(9) Uani 1 1 d . B .
O26 O 0.8682(3) 0.3440(3) 0.6012(3) 0.0759(12) Uani 1 1 d . . .
O27 O 0.9594(5) 0.0552(4) 0.8213(4) 0.0317(16) Uani 0.399(6) 1 d P A 1
O28 O 0.8522(5) 0.0275(5) 0.9283(4) 0.0344(16) Uani 0.399(6) 1 d P A 1
O278 O 0.8802(4) 0.0267(3) 0.8377(3) 0.0396(13) Uani 0.601(6) 1 d P A 2
N1 N 0.65122(18) 0.53113(16) 0.77670(14) 0.0141(4) Uani 1 1 d . . .
N2 N 0.71047(19) 0.48442(17) 0.93512(14) 0.0167(4) Uani 1 1 d . . .
N3 N 0.5889(2) 0.61030(17) 0.89169(15) 0.0173(4) Uani 1 1 d . . .
N4 N 0.86744(19) 0.61382(17) 0.89232(15) 0.0184(4) Uani 1 1 d . . .
N5 N 0.80569(18) 0.20130(16) 0.31369(14) 0.0140(4) Uani 1 1 d . . .
N6 N 0.71065(17) -0.00681(16) 0.21594(14) 0.0124(4) Uani 1 1 d . . .
N7 N 0.87279(19) 0.14021(17) 0.19447(16) 0.0172(4) Uani 1 1 d . . .
N8 N 0.59227(18) 0.12637(16) 0.19470(14) 0.0138(4) Uani 1 1 d . . .
C1 C 0.5316(2) 0.46952(19) 0.76056(16) 0.0140(4) Uani 1 1 d . . .
C2 C 0.5237(2) 0.37957(19) 0.79701(17) 0.0147(4) Uani 1 1 d . B .
C3 C 0.5878(2) 0.4162(2) 0.90008(17) 0.0170(5) Uani 1 1 d . . .
C4 C 0.7596(2) 0.4182(2) 0.89927(18) 0.0170(5) Uani 1 1 d . . .
C5 C 0.7045(2) 0.38250(19) 0.79602(17) 0.0153(4) Uani 1 1 d . B .
C6 C 0.7193(2) 0.47319(19) 0.76040(17) 0.0153(4) Uani 1 1 d . . .
C7 C 0.5749(2) 0.31533(19) 0.75527(17) 0.0155(5) Uani 1 1 d . . .
C8 C 0.6425(2) 0.5939(2) 0.71648(18) 0.0172(5) Uani 1 1 d . . .
C9 C 0.5010(2) 0.5431(2) 0.81174(17) 0.0168(5) Uani 1 1 d . . .
C10 C 0.5697(3) 0.6734(2) 0.94818(19) 0.0218(5) Uani 1 1 d . . .
C11 C 0.4625(3) 0.6712(2) 0.9259(2) 0.0235(6) Uani 1 1 d . . .
C12 C 0.3722(3) 0.6031(2) 0.8429(2) 0.0228(6) Uani 1 1 d . . .
C13 C 0.3914(2) 0.5371(2) 0.78519(19) 0.0198(5) Uani 1 1 d . . .
C14 C 0.3946(2) 0.3178(2) 0.76813(19) 0.0188(5) Uani 1 1 d . . .
C15 C 0.7665(3) 0.5157(2) 1.03560(18) 0.0229(6) Uani 1 1 d . . .
C16 C 0.7606(2) 0.3177(2) 0.76145(19) 0.0196(5) Uani 1 1 d . . .
C17 C 0.8424(2) 0.5480(2) 0.81205(18) 0.0173(5) Uani 1 1 d . . .
C18 C 0.9774(2) 0.6745(2) 0.9508(2) 0.0231(6) Uani 1 1 d . . .
C19 C 1.0643(3) 0.6715(2) 0.9306(2) 0.0270(6) Uani 1 1 d . . .
C20 C 1.0387(3) 0.6065(2) 0.8474(2) 0.0263(6) Uani 1 1 d . . .
C21 C 0.9257(2) 0.5432(2) 0.7869(2) 0.0217(5) Uani 1 1 d . . .
C22 C 0.8233(3) 0.7910(2) 0.9815(2) 0.0301(7) Uani 1 1 d . . .
C23 C 0.9116(2) 0.18184(19) 0.35078(18) 0.0147(4) Uani 1 1 d . . .
C24 C 0.8880(2) 0.07654(19) 0.36328(16) 0.0133(4) Uani 1 1 d . . .
C25 C 0.8204(2) -0.01185(19) 0.27239(16) 0.0131(4) Uani 1 1 d . . .
C26 C 0.6434(2) -0.02462(19) 0.26739(16) 0.0126(4) Uani 1 1 d . . .
C27 C 0.7014(2) 0.06131(19) 0.35878(16) 0.0129(4) Uani 1 1 d . . .
C28 C 0.7208(2) 0.16805(19) 0.34960(17) 0.0141(4) Uani 1 1 d . . .
C29 C 0.8193(2) 0.06574(19) 0.41846(16) 0.0135(4) Uani 1 1 d . . .
C30 C 0.8423(2) 0.3136(2) 0.3314(2) 0.0184(5) Uani 1 1 d . . .
C31 C 0.9560(2) 0.1822(2) 0.28098(19) 0.0177(5) Uani 1 1 d . . .
C32 C 0.8992(3) 0.1201(2) 0.1261(2) 0.0235(6) Uani 1 1 d . . .
C33 C 1.0102(3) 0.1398(3) 0.1418(2) 0.0288(7) Uani 1 1 d . . .
C34 C 1.0956(3) 0.1851(2) 0.2296(3) 0.0292(7) Uani 1 1 d . . .
C35 C 1.0691(2) 0.2078(2) 0.3007(2) 0.0235(6) Uani 1 1 d . . .
C36 C 1.0033(2) 0.0722(2) 0.41797(17) 0.0164(5) Uani 1 1 d . . .
C37 C 0.6493(2) -0.0939(2) 0.12807(17) 0.0160(5) Uani 1 1 d . . .
C38 C 0.6280(2) 0.0391(2) 0.40930(17) 0.0156(5) Uani 1 1 d . . .
C39 C 0.6105(2) 0.16280(19) 0.28145(17) 0.0146(4) Uani 1 1 d . . .
C40 C 0.4920(2) 0.1073(2) 0.12708(18) 0.0172(5) Uani 1 1 d . . .
C41 C 0.4069(2) 0.1243(2) 0.1433(2) 0.0212(5) Uani 1 1 d . . .
C42 C 0.4258(2) 0.1633(2) 0.2318(2) 0.0238(6) Uani 1 1 d . . .
C43 C 0.5303(2) 0.1832(2) 0.30238(19) 0.0202(5) Uani 1 1 d . . .
C44 C 0.6763(2) 0.1609(2) 0.05213(18) 0.0186(5) Uani 1 1 d . . .
P1 P 0.2890(4) 0.5092(2) 0.5085(3) 0.0382(7) Uani 0.532(5) 1 d P B 1
F1 F 0.3667(6) 0.5688(4) 0.6134(3) 0.0573(17) Uani 0.532(5) 1 d P B 1
F2 F 0.2725(5) 0.4016(3) 0.5255(4) 0.0535(15) Uani 0.532(5) 1 d P B 1
F3 F 0.2240(5) 0.4483(4) 0.4019(3) 0.0527(15) Uani 0.532(5) 1 d P B 1
F4 F 0.1829(7) 0.5079(6) 0.5129(5) 0.075(2) Uani 0.532(5) 1 d P B 1
F5 F 0.3125(6) 0.6132(4) 0.4893(4) 0.077(2) Uani 0.532(5) 1 d P B 1
F6 F 0.4085(5) 0.5135(5) 0.5046(4) 0.079(2) Uani 0.532(5) 1 d P B 1
P1A P 0.2675(4) 0.4735(4) 0.5057(3) 0.0409(9) Uani 0.468(5) 1 d P B 2
F1A F 0.2966(5) 0.3819(5) 0.4696(5) 0.0641(19) Uani 0.468(5) 1 d P B 2
F2A F 0.3857(5) 0.5248(6) 0.5902(5) 0.061(2) Uani 0.468(5) 1 d P B 2
F3A F 0.3189(6) 0.5348(5) 0.4534(4) 0.061(2) Uani 0.468(5) 1 d P B 2
F4A F 0.2401(7) 0.5700(9) 0.5430(7) 0.143(6) Uani 0.468(5) 1 d P B 2
F5A F 0.1440(5) 0.4236(6) 0.4209(4) 0.071(2) Uani 0.468(5) 1 d P B 2
F6A F 0.2134(7) 0.4106(8) 0.5567(5) 0.121(4) Uani 0.468(5) 1 d P B 2
H1 H 0.482(3) 0.442(2) 0.699(2) 0.011(7) Uiso 1 1 d . . .
H1O H 0.568(4) 0.280(3) 0.652(3) 0.032(11) Uiso 1 1 d . . .
H2O H 0.536(3) 0.184(3) 0.739(3) 0.034(11) Uiso 1 1 d . . .
H3A H 0.554(3) 0.451(3) 0.926(2) 0.020 Uiso 1 1 d . . .
H3B H 0.584(3) 0.363(3) 0.917(2) 0.018(8) Uiso 1 1 d . . .
H4A H 0.839(3) 0.453(3) 0.922(2) 0.017(8) Uiso 1 1 d . . .
H4B H 0.745(3) 0.361(3) 0.916(2) 0.015(8) Uiso 1 1 d . . .
H6 H 0.699(3) 0.449(2) 0.699(2) 0.013(7) Uiso 1 1 d . . .
H7O H 0.856(4) -0.017(3) 0.481(3) 0.036(11) Uiso 1 1 d . . .
H8O H 0.837(3) 0.156(3) 0.518(2) 0.022(9) Uiso 1 1 d . . .
H8A H 0.599(3) 0.548(2) 0.654(2) 0.015(8) Uiso 1 1 d . . .
H8B H 0.717(3) 0.634(3) 0.725(2) 0.023(9) Uiso 1 1 d . . .
H8C H 0.606(3) 0.634(3) 0.729(2) 0.024(9) Uiso 1 1 d . . .
H10 H 0.633(3) 0.721(3) 1.006(3) 0.034(10) Uiso 1 1 d . . .
H11 H 0.451(3) 0.714(3) 0.964(3) 0.030(10) Uiso 1 1 d . . .
H12 H 0.302(3) 0.603(3) 0.829(2) 0.023(9) Uiso 1 1 d . . .
H13 H 0.334(3) 0.492(3) 0.728(2) 0.019(8) Uiso 1 1 d . . .
H15A H 0.757(3) 0.454(3) 1.052(2) 0.023(9) Uiso 1 1 d . . .
H15B H 0.726(3) 0.551(3) 1.058(2) 0.021(9) Uiso 1 1 d . . .
H15C H 0.845(3) 0.557(3) 1.056(2) 0.027(9) Uiso 1 1 d . . .
H18 H 0.989(3) 0.715(3) 0.997(2) 0.020(9) Uiso 1 1 d . . .
H19 H 1.139(3) 0.715(3) 0.975(3) 0.030(10) Uiso 1 1 d . . .
H20 H 1.093(3) 0.603(3) 0.830(3) 0.031(10) Uiso 1 1 d . . .
H21 H 0.907(3) 0.501(3) 0.732(3) 0.033(10) Uiso 1 1 d . . .
H23 H 0.963(3) 0.231(3) 0.404(2) 0.018(8) Uiso 1 1 d . . .
H25A H 0.860(3) -0.013(3) 0.237(2) 0.019(8) Uiso 1 1 d . . .
H25B H 0.803(3) -0.073(3) 0.283(2) 0.025(9) Uiso 1 1 d . . .
H26A H 0.570(3) -0.030(2) 0.235(2) 0.015(8) Uiso 1 1 d . . .
H26B H 0.642(3) -0.083(2) 0.278(2) 0.013(7) Uiso 1 1 d . . .
H28 H 0.747(3) 0.215(3) 0.407(2) 0.018(8) Uiso 1 1 d . . .
H30A H 0.892(3) 0.333(2) 0.309(2) 0.013(8) Uiso 1 1 d . . .
H30B H 0.781(3) 0.328(3) 0.309(2) 0.025(9) Uiso 1 1 d . . .
H30C H 0.881(3) 0.350(3) 0.398(3) 0.026(9) Uiso 1 1 d . . .
H32 H 0.836(4) 0.089(3) 0.065(3) 0.045(12) Uiso 1 1 d . . .
H33 H 1.027(3) 0.124(3) 0.092(3) 0.030(10) Uiso 1 1 d . . .
H34 H 1.169(3) 0.197(3) 0.242(2) 0.028(9) Uiso 1 1 d . . .
H35 H 1.127(3) 0.240(3) 0.362(3) 0.031(10) Uiso 1 1 d . . .
H37A H 0.694(3) -0.085(2) 0.094(2) 0.014(8) Uiso 1 1 d . . .
H37B H 0.580(3) -0.088(3) 0.098(2) 0.025(9) Uiso 1 1 d . . .
H37C H 0.641(3) -0.157(2) 0.140(2) 0.014(8) Uiso 1 1 d . . .
H40 H 0.479(3) 0.079(3) 0.067(2) 0.024(9) Uiso 1 1 d . . .
H41 H 0.345(3) 0.112(3) 0.101(2) 0.021(9) Uiso 1 1 d . . .
H42 H 0.367(3) 0.175(3) 0.246(3) 0.030(10) Uiso 1 1 d . . .
H43 H 0.546(3) 0.209(3) 0.360(3) 0.029(10) Uiso 1 1 d . . .
H20O H 0.989(4) 0.218(3) 0.755(3) 0.039(12) Uiso 1 1 d . . .
H20Q H 0.909(6) 0.247(6) 0.755(5) 0.11(3) Uiso 1 1 d . . .
H21O H 0.472(4) -0.121(3) 0.510(3) 0.036(11) Uiso 1 1 d . . .
H21Q H 0.532(4) -0.098(3) 0.467(3) 0.040(11) Uiso 1 1 d . . .
H23O H 0.125(4) 0.011(4) 0.365(3) 0.052(13) Uiso 1 1 d . . .
H23Q H 0.156(5) 0.021(4) 0.296(4) 0.074(18) Uiso 1 1 d . . .
H25O H 0.232(6) 0.265(5) 0.816(5) 0.11(2) Uiso 1 1 d . . .
H25Q H 0.162(4) 0.253(4) 0.867(4) 0.070(16) Uiso 1 1 d . . .
H24O H 0.0132 0.4084 0.6378 0.117(13) Uiso 1 1 d . . .
H19O H 0.6967 0.1310 0.8835 0.117(13) Uiso 1 1 d . . .
H19Q H 0.7625 0.1824 0.8446 0.117(13) Uiso 1 1 d . . .
H22O H 0.3993 0.3357 0.4527 0.117(13) Uiso 1 1 d . . .

loop_
_atom_site_aniso_label
_atom_site_aniso_U_11
_atom_site_aniso_U_22
_atom_site_aniso_U_33
_atom_site_aniso_U_23
_atom_site_aniso_U_13
_atom_site_aniso_U_12
Co1 0.01656(17) 0.01094(16) 0.01222(15) 0.00113(12) 0.00253(13) 0.00363(13)
Co2 0.01235(15) 0.01302(15) 0.01262(15) 0.00434(12) 0.00466(12) 0.00527(12)
K1 0.0188(3) 0.0181(3) 0.0242(3) 0.0028(2) 0.0074(2) 0.0077(2)
K2 0.0168(3) 0.0312(3) 0.0194(3) 0.0053(3) 0.0011(2) 0.0005(2)
K3 0.0194(3) 0.0249(3) 0.0226(3) -0.0018(2) -0.0019(2) 0.0063(2)
O1 0.0154(9) 0.0167(9) 0.0141(8) 0.0014(7) 0.0042(7) 0.0046(7)
O2 0.0209(10) 0.0113(9) 0.0204(10) 0.0045(8) 0.0059(8) 0.0037(8)
O3 0.0163(9) 0.0286(11) 0.0193(10) 0.0017(8) 0.0023(8) 0.0015(8)
O4 0.0200(10) 0.0293(11) 0.0259(10) 0.0139(9) 0.0105(9) 0.0077(9)
O5 0.0212(10) 0.0200(10) 0.0241(10) -0.0010(8) 0.0080(8) 0.0072(8)
O6 0.0460(15) 0.0582(17) 0.0299(12) 0.0169(12) 0.0142(11) 0.0421(14)
O7 0.0142(9) 0.0165(9) 0.0131(8) 0.0061(7) 0.0023(7) 0.0053(7)
O8 0.0136(8) 0.0181(9) 0.0121(8) -0.0007(7) 0.0023(7) 0.0053(7)
O9 0.0126(9) 0.0186(9) 0.0201(9) 0.0039(8) 0.0008(7) 0.0036(7)
O10 0.0160(9) 0.0180(9) 0.0211(9) 0.0063(8) 0.0030(8) 0.0083(7)
O11 0.0169(9) 0.0189(9) 0.0179(9) 0.0028(7) 0.0088(8) 0.0026(7)
O12 0.0179(9) 0.0231(10) 0.0136(8) 0.0005(7) 0.0068(7) 0.0061(8)
O13 0.0315(12) 0.0170(10) 0.0142(9) -0.0010(7) 0.0025(8) 0.0045(9)
O14 0.0241(10) 0.0110(8) 0.0182(9) 0.0026(7) 0.0056(8) 0.0043(7)
O15 0.094(3) 0.0158(11) 0.0267(13) -0.0017(10) 0.0074(15) 0.0088(14)
O16 0.0182(9) 0.0168(9) 0.0183(9) 0.0078(7) 0.0069(7) 0.0072(7)
O17 0.0208(9) 0.0193(9) 0.0132(8) 0.0051(7) 0.0059(7) 0.0090(8)
O18 0.0233(10) 0.0336(12) 0.0207(10) 0.0155(9) 0.0094(8) 0.0142(9)
O19 0.162(4) 0.087(3) 0.096(3) 0.076(2) 0.108(3) 0.104(3)
O20 0.0250(16) 0.058(2) 0.122(4) -0.019(2) 0.025(2) 0.0091(15)
O21 0.0198(10) 0.0292(11) 0.0227(10) 0.0079(9) 0.0105(9) 0.0102(9)
O22 0.115(4) 0.095(3) 0.092(3) 0.047(3) 0.067(3) 0.043(3)
O23 0.0220(11) 0.0294(12) 0.0398(14) 0.0051(11) 0.0125(11) 0.0111(10)
O24 0.050(2) 0.050(2) 0.220(6) 0.039(3) -0.005(3) 0.0129(19)
O25 0.0288(14) 0.095(3) 0.0170(11) -0.0018(13) 0.0055(10) 0.0273(15)
O26 0.090(3) 0.0469(19) 0.100(3) -0.0009(19) 0.076(3) 0.0150(18)
O27 0.031(3) 0.025(3) 0.023(3) 0.004(2) 0.001(2) 0.006(2)
O28 0.036(3) 0.034(3) 0.036(3) 0.016(3) 0.019(3) 0.013(3)
O278 0.041(3) 0.044(3) 0.028(2) 0.0018(18) 0.0090(19) 0.026(2)
N1 0.0139(10) 0.0121(9) 0.0138(9) 0.0040(8) 0.0045(8) 0.0046(8)
N2 0.0161(10) 0.0146(10) 0.0128(9) 0.0033(8) 0.0023(8) 0.0044(8)
N3 0.0212(11) 0.0147(10) 0.0141(10) 0.0038(8) 0.0067(9) 0.0075(9)
N4 0.0169(10) 0.0125(10) 0.0182(10) 0.0052(8) 0.0024(9) 0.0034(8)
N5 0.0116(9) 0.0108(9) 0.0155(9) 0.0025(8) 0.0037(8) 0.0039(8)
N6 0.0104(9) 0.0120(9) 0.0112(9) 0.0015(7) 0.0030(7) 0.0039(7)
N7 0.0175(10) 0.0170(10) 0.0225(11) 0.0110(9) 0.0112(9) 0.0085(9)
N8 0.0117(9) 0.0120(9) 0.0147(9) 0.0033(8) 0.0038(8) 0.0044(8)
C1 0.0127(11) 0.0130(11) 0.0118(10) 0.0021(9) 0.0034(9) 0.0036(9)
C2 0.0146(11) 0.0106(10) 0.0136(11) 0.0026(9) 0.0039(9) 0.0026(9)
C3 0.0172(12) 0.0156(12) 0.0144(11) 0.0057(9) 0.0051(10) 0.0043(10)
C4 0.0155(12) 0.0146(11) 0.0166(11) 0.0056(9) 0.0036(10) 0.0054(10)
C5 0.0145(11) 0.0115(11) 0.0164(11) 0.0039(9) 0.0044(9) 0.0046(9)
C6 0.0147(11) 0.0126(11) 0.0158(11) 0.0037(9) 0.0050(9) 0.0054(9)
C7 0.0150(11) 0.0115(11) 0.0142(11) 0.0024(9) 0.0031(9) 0.0040(9)
C8 0.0195(12) 0.0144(11) 0.0161(12) 0.0070(10) 0.0060(10) 0.0064(10)
C9 0.0204(12) 0.0155(11) 0.0166(11) 0.0064(9) 0.0084(10) 0.0093(10)
C10 0.0328(15) 0.0172(12) 0.0165(12) 0.0051(10) 0.0111(12) 0.0121(12)
C11 0.0374(17) 0.0236(14) 0.0237(13) 0.0128(11) 0.0199(13) 0.0200(13)
C12 0.0284(15) 0.0244(14) 0.0272(14) 0.0152(12) 0.0162(12) 0.0172(12)
C13 0.0226(13) 0.0208(13) 0.0179(12) 0.0087(10) 0.0078(11) 0.0120(11)
C14 0.0160(12) 0.0137(11) 0.0223(13) 0.0053(10) 0.0062(10) 0.0043(10)
C15 0.0237(14) 0.0252(14) 0.0111(11) 0.0055(10) 0.0018(10) 0.0069(12)
C16 0.0204(13) 0.0134(11) 0.0258(13) 0.0070(10) 0.0107(11) 0.0074(10)
C17 0.0141(11) 0.0139(11) 0.0193(12) 0.0066(10) 0.0040(10) 0.0038(9)
C18 0.0198(13) 0.0138(12) 0.0203(13) 0.0048(11) -0.0013(11) 0.0010(10)
C19 0.0153(13) 0.0186(13) 0.0356(16) 0.0146(12) 0.0009(12) 0.0026(11)
C20 0.0168(13) 0.0226(14) 0.0390(17) 0.0167(13) 0.0099(13) 0.0072(11)
C21 0.0189(13) 0.0193(13) 0.0278(14) 0.0110(11) 0.0099(11) 0.0079(11)
C22 0.0394(18) 0.0179(14) 0.0189(13) 0.0023(11) 0.0055(13) 0.0062(13)
C23 0.0096(10) 0.0136(11) 0.0172(11) 0.0043(9) 0.0033(9) 0.0041(9)
C24 0.0106(10) 0.0121(10) 0.0137(10) 0.0035(9) 0.0035(9) 0.0033(9)
C25 0.0113(10) 0.0140(11) 0.0136(10) 0.0051(9) 0.0041(9) 0.0064(9)
C26 0.0104(10) 0.0133(11) 0.0115(10) 0.0034(9) 0.0036(9) 0.0039(9)
C27 0.0099(10) 0.0149(11) 0.0094(10) 0.0019(8) 0.0016(8) 0.0043(9)
C28 0.0108(10) 0.0154(11) 0.0132(11) 0.0017(9) 0.0042(9) 0.0050(9)
C29 0.0116(10) 0.0137(11) 0.0108(10) 0.0020(8) 0.0028(9) 0.0041(9)
C30 0.0155(12) 0.0121(11) 0.0228(13) 0.0049(10) 0.0054(10) 0.0044(10)
C31 0.0162(12) 0.0143(11) 0.0249(13) 0.0096(10) 0.0102(10) 0.0064(10)
C32 0.0296(15) 0.0275(15) 0.0296(15) 0.0188(12) 0.0204(13) 0.0179(13)
C33 0.0346(17) 0.0341(17) 0.0461(19) 0.0291(15) 0.0324(16) 0.0229(14)
C34 0.0241(15) 0.0276(15) 0.057(2) 0.0284(15) 0.0289(15) 0.0165(13)
C35 0.0157(12) 0.0217(13) 0.0389(17) 0.0188(13) 0.0138(12) 0.0080(11)
C36 0.0131(11) 0.0188(12) 0.0145(11) 0.0057(9) 0.0041(9) 0.0058(9)
C37 0.0174(12) 0.0132(11) 0.0117(10) 0.0004(9) 0.0041(9) 0.0045(9)
C38 0.0142(11) 0.0183(12) 0.0136(11) 0.0051(9) 0.0055(9) 0.0069(9)
C39 0.0144(11) 0.0118(11) 0.0130(10) 0.0022(9) 0.0034(9) 0.0044(9)
C40 0.0159(12) 0.0143(11) 0.0160(11) 0.0040(9) 0.0027(10) 0.0057(9)
C41 0.0149(12) 0.0196(13) 0.0221(13) 0.0054(11) 0.0014(11) 0.0080(10)
C42 0.0180(13) 0.0255(14) 0.0278(14) 0.0057(12) 0.0085(11) 0.0135(11)
C43 0.0178(12) 0.0199(13) 0.0205(13) 0.0023(10) 0.0069(11) 0.0098(10)
C44 0.0157(12) 0.0234(13) 0.0198(12) 0.0092(10) 0.0085(10) 0.0100(10)
P1 0.0571(19) 0.0192(12) 0.0171(9) 0.0023(10) 0.0067(10) 0.0040(12)
F1 0.085(4) 0.038(3) 0.017(2) 0.0007(19) 0.009(2) 0.009(3)
F2 0.079(4) 0.027(2) 0.052(3) 0.022(2) 0.023(3) 0.022(2)
F3 0.059(3) 0.043(3) 0.0194(19) -0.0020(18) 0.006(2) -0.002(2)
F4 0.092(5) 0.102(6) 0.075(5) 0.044(4) 0.056(4) 0.064(5)
F5 0.099(5) 0.034(3) 0.045(3) 0.018(2) 0.001(3) -0.003(3)
F6 0.048(3) 0.109(5) 0.051(3) 0.007(3) 0.021(3) 0.011(3)
P1A 0.0376(17) 0.056(3) 0.0154(10) 0.0031(18) 0.0036(11) 0.0189(19)
F1A 0.052(4) 0.065(4) 0.078(5) 0.037(4) 0.021(3) 0.029(3)
F2A 0.032(3) 0.073(5) 0.039(4) 0.015(3) -0.002(3) -0.004(3)
F3A 0.111(6) 0.065(4) 0.046(3) 0.037(3) 0.053(4) 0.052(4)
F4A 0.054(5) 0.157(10) 0.108(7) -0.096(7) -0.008(5) 0.050(6)
F5A 0.045(3) 0.092(5) 0.034(3) -0.008(3) -0.013(3) 0.030(3)
F6A 0.064(5) 0.156(9) 0.058(4) 0.010(5) 0.028(4) -0.046(5)

loop_
_geom_bond_atom_site_label_1
_geom_bond_atom_site_label_2
_geom_bond_distance
_geom_bond_site_symmetry_2
_geom_bond_publ_flag
Co1 O13 1.912(2) . ?
Co1 O14 1.9146(19) . ?
Co1 N4 1.925(2) . ?
Co1 N3 1.928(2) . ?
Co1 N1 1.932(2) . ?
Co1 N2 2.036(2) . ?
Co2 O17 1.9039(18) . ?
Co2 N7 1.913(2) . ?
Co2 O16 1.9141(19) . ?
Co2 N8 1.932(2) . ?
Co2 N5 1.940(2) . ?
Co2 N6 2.027(2) . ?
K1 O23 2.738(2) 2_656 ?
K1 O5 2.780(2) . ?
K1 O21 2.868(2) . ?
K1 O12 2.899(2) . ?
K1 O20 2.904(4) . ?
K1 O11 2.906(2) 2_656 ?
K1 O19 3.006(3) . ?
K1 K2 4.5484(10) 2_656 ?
K2 O3 2.657(2) . ?
K2 O9 2.690(2) 1_455 ?
K2 O1 2.720(2) . ?
K2 O22 2.729(4) . ?
K2 O23 2.833(3) . ?
K2 O7 2.901(2) 2_656 ?
K2 F1A 2.969(6) . ?
K2 O21 3.032(2) 2_656 ?
K2 F2 3.087(5) . ?
K2 K1 4.5484(10) 2_656 ?
K3 O9 2.641(2) 1_455 ?
K3 O25 2.682(3) . ?
K3 O8 2.743(2) 1_455 ?
K3 O3 2.745(2) . ?
K3 O10 2.811(2) 2_656 ?
K3 O24 2.823(4) . ?
K3 O20 3.251(4) 1_455 ?
K3 C36 3.400(3) 1_455 ?
O1 C7 1.401(3) . ?
O1 H1O 0.73(4) . ?
O2 C7 1.407(3) . ?
O2 H2O 0.74(4) . ?
O3 C14 1.243(3) . ?
O4 C14 1.253(3) . ?
O5 C16 1.263(3) . ?
O6 C16 1.240(4) . ?
O7 C29 1.399(3) . ?
O7 K2 2.901(2) 2_656 ?
O7 H7O 0.78(4) . ?
O8 C29 1.408(3) . ?
O8 K3 2.7434(19) 1_655 ?
O8 H8O 0.80(4) . ?
O9 C36 1.245(3) . ?
O9 K3 2.641(2) 1_655 ?
O9 K2 2.690(2) 1_655 ?
O10 C36 1.265(3) . ?
O10 K3 2.811(2) 2_656 ?
O11 C38 1.259(3) . ?
O11 K1 2.906(2) 2_656 ?
O12 C38 1.260(3) . ?
O13 C22 1.340(4) . ?
O14 C22 1.310(4) . ?
O15 C22 1.225(4) . ?
O16 C44 1.320(3) . ?
O17 C44 1.319(3) . ?
O18 C44 1.235(3) . ?
O19 H19O 0.89 . ?
O19 H19Q 0.97 . ?
O20 K3 3.251(4) 1_655 ?
O20 H20O 0.80(5) . ?
O20 H20Q 0.83(7) . ?
O21 K2 3.032(2) 2_656 ?
O21 H21O 0.81(4) . ?
O21 H21Q 0.87(4) . ?
O22 H22O 1.02 . ?
O23 K1 2.738(2) 2_656 ?
O23 H23O 0.95(5) . ?
O23 H23Q 0.88(6) . ?
O24 H24O 1.08 . ?
O25 H25O 0.95(7) . ?
O25 H25Q 0.98(6) . ?
N1 C8 1.495(3) . ?
N1 C6 1.505(3) . ?
N1 C1 1.516(3) . ?
N2 C15 1.489(3) . ?
N2 C4 1.496(3) . ?
N2 C3 1.496(4) . ?
N3 C10 1.350(3) . ?
N3 C9 1.353(3) . ?
N4 C18 1.350(4) . ?
N4 C17 1.354(3) . ?
N5 C30 1.494(3) . ?
N5 C23 1.509(3) . ?
N5 C28 1.510(3) . ?
N6 C26 1.492(3) . ?
N6 C37 1.495(3) . ?
N6 C25 1.504(3) . ?
N7 C32 1.342(4) . ?
N7 C31 1.355(4) . ?
N8 C40 1.339(3) . ?
N8 C39 1.358(3) . ?
C1 C9 1.505(4) . ?
C1 C2 1.549(3) . ?
C1 H1 0.93(3) . ?
C2 C3 1.527(3) . ?
C2 C7 1.547(4) . ?
C2 C14 1.568(4) . ?
C3 H3A 0.94(3) . ?
C3 H3B 0.86(3) . ?
C4 C5 1.528(4) . ?
C4 H4A 0.95(3) . ?
C4 H4B 0.91(3) . ?
C5 C6 1.549(4) . ?
C5 C16 1.551(4) . ?
C5 C7 1.557(4) . ?
C6 C17 1.508(4) . ?
C6 H6 0.94(3) . ?
C8 H8A 0.97(3) . ?
C8 H8B 0.96(4) . ?
C8 H8C 0.92(4) . ?
C9 C13 1.385(4) . ?
C10 C11 1.380(4) . ?
C10 H10 0.97(4) . ?
C11 C12 1.395(5) . ?
C11 H11 0.91(4) . ?
C12 C13 1.389(4) . ?
C12 H12 0.91(4) . ?
C13 H13 0.93(3) . ?
C15 H15A 0.98(4) . ?
C15 H15B 0.98(4) . ?
C15 H15C 0.96(4) . ?
C17 C21 1.382(4) . ?
C18 C19 1.376(5) . ?
C18 H18 0.81(4) . ?
C19 C20 1.384(5) . ?
C19 H19 0.94(4) . ?
C20 C21 1.391(4) . ?
C20 H20 0.91(4) . ?
C21 H21 0.91(4) . ?
C23 C31 1.517(4) . ?
C23 C24 1.547(3) . ?
C23 H23 0.90(3) . ?
C24 C25 1.533(3) . ?
C24 C36 1.554(3) . ?
C24 C29 1.554(3) . ?
C25 H25A 0.95(3) . ?
C25 H25B 0.92(4) . ?
C26 C27 1.528(3) . ?
C26 H26A 0.94(3) . ?
C26 H26B 0.89(3) . ?
C27 C29 1.548(3) . ?
C27 C28 1.550(4) . ?
C27 C38 1.553(3) . ?
C28 C39 1.508(3) . ?
C28 H28 0.94(3) . ?
C30 H30A 0.89(3) . ?
C30 H30B 0.91(4) . ?
C30 H30C 1.00(4) . ?
C31 C35 1.385(4) . ?
C32 C33 1.385(4) . ?
C32 H32 0.97(4) . ?
C33 C34 1.379(5) . ?
C33 H33 0.96(4) . ?
C34 C35 1.389(5) . ?
C34 H34 0.92(4) . ?
C35 H35 0.95(4) . ?
C36 K3 3.400(3) 1_655 ?
C37 H37A 0.99(3) . ?
C37 H37B 0.95(4) . ?
C37 H37C 0.96(3) . ?
C39 C43 1.377(4) . ?
C40 C41 1.384(4) . ?
C40 H40 0.94(4) . ?
C41 C42 1.387(4) . ?
C41 H41 0.83(4) . ?
C42 C43 1.396(4) . ?
C42 H42 0.98(4) . ?
C43 H43 0.90(4) . ?
P1 F4 1.492(8) . ?
P1 F5 1.579(6) . ?
P1 F1 1.580(6) . ?
P1 F3 1.599(5) . ?
P1 F2 1.616(5) . ?
P1 F6 1.664(8) . ?
P1A F2A 1.553(7) . ?
P1A F3A 1.574(7) . ?
P1A F1A 1.585(8) . ?
P1A F6A 1.587(9) . ?
P1A F5A 1.600(7) . ?
P1A F4A 1.638(10) . ?
